data_1565567
loop_
_publ_author_name
'Zhu, Wen-Run'
'Su, Qiong'
'Deng, Xiao-Yi'
'Liu, Jia-Sheng'
'Zhong, Tao'
'Meng, Shan-Shui'
'Yi, Ji-Tao'
'Weng, Jiang'
'Lu, Gui'

_publ_section_title
;
 Organocatalytic enantioselective S<sub>N</sub>1-type dehydrative
 nucleophilic substitution: access to bis(indolyl)methanes bearing
 quaternary carbon stereocenters.
;
_journal_issue 1
_journal_name_full 'Chemical science'
_journal_page_first 170
_journal_page_last 177
_journal_paper_doi 10.1039/d1sc05174a
_journal_volume 13
_journal_year 2021
_chemical_absolute_configuration ad
_chemical_formula_moiety 'C25 H22 F4 N2 O'
_chemical_formula_sum 'C25 H22 F4 N2 O'
_chemical_formula_weight 442.44
_space_group_crystal_system orthorhombic
_space_group_IT_number 19
_space_group_name_Hall 'P 2ac 2ab'
_space_group_name_H-M_alt 'P 21 21 21'
_atom_sites_solution_hydrogens mixed
_atom_sites_solution_primary dual
_audit_creation_date 2021-03-26
_audit_creation_method
;
Olex2 1.3
(compiled 2020.11.12 svn.r5f609507 for OlexSys, GUI svn.r6272)
;
_audit_update_record
;
2021-08-05 deposited with the CCDC.	2021-11-19 downloaded from the CCDC.
;
_cell_angle_alpha 90
_cell_angle_beta 90
_cell_angle_gamma 90
_cell_formula_units_Z 8
_cell_length_a 10.3110(2)
_cell_length_b 12.3464(2)
_cell_length_c 34.9989(7)
_cell_measurement_reflns_used 16755
_cell_measurement_temperature 100.00(10)
_cell_measurement_theta_max 75.9130
_cell_measurement_theta_min 2.4940
_cell_volume 4455.49(14)
_computing_cell_refinement 'CrysAlisPro 1.171.40.84a (Rigaku OD, 2020)'
_computing_data_collection 'CrysAlisPro 1.171.40.84a (Rigaku OD, 2020)'
_computing_data_reduction 'CrysAlisPro 1.171.40.84a (Rigaku OD, 2020)'
_computing_molecular_graphics 'Olex2 1.3 (Dolomanov et al., 2009)'
_computing_publication_material 'Olex2 1.3 (Dolomanov et al., 2009)'
_computing_structure_refinement 'SHELXL 2018/3 (Sheldrick, 2015)'
_computing_structure_solution 'SHELXT 2018/2 (Sheldrick, 2018)'
_diffrn_ambient_environment N~2~
_diffrn_ambient_temperature 100.00(10)
_diffrn_detector 'Hybrid Pixel Array Detector'
_diffrn_detector_area_resol_mean 10.0000
_diffrn_detector_type HyPix
_diffrn_measured_fraction_theta_full 1.000
_diffrn_measured_fraction_theta_max 0.981
_diffrn_measurement_details
;
List of Runs (angles in degrees, time in seconds):

  # Type    Start    End  Width  t~exp~   \w     \q     \k     \f   Frames
#--------------------------------------------------------------------------
  1  \w    -23.00  26.00   0.50    4.00    --  -46.62  19.00 -60.00   98
  2  \w    -67.00 -41.00   0.50   15.00    -- -100.00  61.00-180.00   52
  3  \w    -67.00 -30.00   0.50   15.00    -- -100.00  61.00-150.00   74
  4  \w    -94.00 -29.00   0.50   15.00    -- -100.00  91.00  18.00  130
  5  \w     34.00 102.00   0.50    4.00    --   46.62  44.00 169.00  136
  6  \w   -104.00 -78.00   0.50    4.00    --  -46.62-125.00 -60.00   52
  7  \w   -112.00 -74.00   0.50    4.00    --  -46.62-125.00 150.00   76
  8  \w     59.00  88.00   0.50   15.00    --  105.44 -94.00 166.00   58
  9  \w     95.00 178.00   0.50   15.00    --  105.44  44.00 169.00  166
 10  \w     39.00  69.00   0.50   15.00    --  105.44 -61.00-120.00   60
 11  \w     71.00 102.00   0.50   15.00    --  105.44 -94.00-150.00   62
 12  \w     38.00  64.00   0.50   15.00    --  105.44 -61.00 -30.00   52
 13  \w     37.00  73.00   0.50   15.00    --  105.44 -61.00 -60.00   72
 14  \w     91.00 136.00   0.50   20.00    --  105.44  94.00 -82.00   90
 15  \w    -39.00 -13.00   0.50    6.00    --  -46.37  38.00-120.00   52
 16  \w     -2.00  24.00   0.50    6.00    --  -46.37  38.00-120.00   52
 17  \w     -9.00  28.00   0.50    6.00    --   46.37 -19.00  30.00   74
 18  \w   -132.00 -94.00   0.50   20.00    -- -100.00 -45.00-150.00   76
 19  \w    -55.00 -29.00   0.50   20.00    -- -100.00 125.00-150.00   52
 20  \w    -97.00 -68.00   0.50   20.00    -- -100.00 125.00-150.00   58
 21  \w     33.00  59.00   0.50   20.00    --  105.44 -61.00 -90.00   52
 22  \w     78.00 110.00   0.50   20.00    --  105.44-125.00 120.00   64
 23  \w     39.00  68.00   0.50   20.00    --  105.44 -61.00-150.00   58
 24  \w     34.00  61.00   0.50   20.00    --  105.44-125.00 120.00   54
 25  \w     92.00 130.00   0.50   20.00    --  105.44  45.00-180.00   76
 26  \w    138.00 165.00   0.50   20.00    --  105.44  45.00-180.00   54
 27  \w     42.00  68.00   0.50   20.00    --  105.44 -61.00-180.00   52
 28  \w     44.00  70.00   0.50   20.00    --  105.44 -61.00   0.00   52
 29  \w    138.00 164.00   0.50   20.00    --  105.44  94.00 -82.00   52
 30  \w     30.00 118.00   0.50    6.00    --   46.37  57.00  60.00  176
 31  \w     30.00 118.00   0.50    6.00    --   46.37  57.00-120.00  176
 32  \w     18.00  95.00   0.50    6.00    --   46.37-125.00 120.00  154
 33  \w     23.00 118.00   0.50    6.00    --   46.37  77.00 150.00  190
 34  \w     23.00  48.00   0.50    6.00    --   46.37  77.00   0.00   50
 35  \w     30.00 118.00   0.50    6.00    --   46.37  57.00 -30.00  176
 36  \w    -49.00 -24.00   0.50    6.00    --  -46.37  91.00  18.00   50
 37  \w    -49.00 -24.00   0.50    6.00    --  -46.37  91.00  18.00   50
 38  \w      2.00  27.00   0.50    6.00    --   46.37 -91.00 -94.00   50
 39  \w    -49.00 -24.00   0.50    6.00    --  -46.37  91.00  18.00   50
 40  \w    -49.00 -24.00   0.50    6.00    --  -46.37  91.00  18.00   50
 41  \w     35.00  61.00   0.50   20.00    --  107.00 -94.00 166.00   52
 42  \w     43.00  69.00   0.50   20.00    --  107.00-125.00 150.00   52
 43  \w     84.00 110.00   0.50   20.00    --  107.00-125.00 150.00   52
 44  \w     83.00 108.00   0.50   20.00    --  107.00  77.00-150.00   50
 45  \w    137.00 175.00   0.50   20.00    --  107.00  77.00-150.00   76
 46  \w     45.00  76.00   0.50   20.00    --  107.00 -77.00-120.00   62
 47  \w     85.00 111.00   0.50   20.00    --  107.00  77.00-180.00   52
 48  \w    125.00 174.00   0.50   20.00    --  107.00  77.00-180.00   98
 49  \w     37.00  63.00   0.50   20.00    --  107.00 -77.00-180.00   52
 50  \w     34.00  64.00   0.50   20.00    --  107.00 -94.00   0.00   60
 51  \w     42.00  68.00   0.50   20.00    --  107.00 -77.00 -90.00   52
 52  \w     78.00 104.00   0.50   20.00    --  107.00 -94.00 166.00   52
;
_diffrn_measurement_device 'four-circle diffractometer'
_diffrn_measurement_device_type 'XtaLAB Synergy R, DW system, HyPix'
_diffrn_measurement_method '\w scans'
_diffrn_orient_matrix_type 'CrysAlisPro convention (1999,Acta A55,543-557)'
_diffrn_orient_matrix_UB_11 0.1076116000
_diffrn_orient_matrix_UB_12 0.0049250000
_diffrn_orient_matrix_UB_13 -0.0304619000
_diffrn_orient_matrix_UB_21 -0.0844292000
_diffrn_orient_matrix_UB_22 -0.0681313000
_diffrn_orient_matrix_UB_23 -0.0272719000
_diffrn_orient_matrix_UB_31 -0.0600572000
_diffrn_orient_matrix_UB_32 0.1043956000
_diffrn_orient_matrix_UB_33 -0.0163454000
_diffrn_radiation_monochromator mirror
_diffrn_radiation_probe x-ray
_diffrn_radiation_type 'Cu K\a'
_diffrn_radiation_wavelength 1.54184
_diffrn_reflns_av_R_equivalents 0.1344
_diffrn_reflns_av_unetI/netI 0.0712
_diffrn_reflns_Laue_measured_fraction_full 1.000
_diffrn_reflns_Laue_measured_fraction_max 0.981
_diffrn_reflns_limit_h_max 12
_diffrn_reflns_limit_h_min -13
_diffrn_reflns_limit_k_max 15
_diffrn_reflns_limit_k_min -13
_diffrn_reflns_limit_l_max 36
_diffrn_reflns_limit_l_min -44
_diffrn_reflns_number 55083
_diffrn_reflns_point_group_measured_fraction_full 1.000
_diffrn_reflns_point_group_measured_fraction_max 0.968
_diffrn_reflns_theta_full 67.684
_diffrn_reflns_theta_max 77.255
_diffrn_reflns_theta_min 2.525
_diffrn_source 'Rotating-anode X-ray tube'
_diffrn_source_type 'Rigaku (Cu) X-ray Source'
_exptl_absorpt_coefficient_mu 0.881
_exptl_absorpt_correction_T_max 1.00000
_exptl_absorpt_correction_T_min 0.73121
_exptl_absorpt_correction_type multi-scan
_exptl_absorpt_process_details
;
CrysAlisPro 1.171.40.84a (Rigaku Oxford Diffraction, 2020)
Empirical absorption correction using spherical harmonics,
implemented in SCALE3 ABSPACK scaling algorithm.
;
_exptl_crystal_colour colourless
_exptl_crystal_colour_primary colourless
_exptl_crystal_density_diffrn 1.319
_exptl_crystal_description plate
_exptl_crystal_F_000 1840
_exptl_crystal_size_max 0.15
_exptl_crystal_size_mid 0.15
_exptl_crystal_size_min 0.05
_refine_diff_density_max 0.290
_refine_diff_density_min -0.278
_refine_diff_density_rms 0.059
_refine_ls_abs_structure_details
;
 Flack x determined using 2600 quotients [(I+)-(I-)]/[(I+)+(I-)]
 (Parsons, Flack and Wagner, Acta Cryst. B69 (2013) 249-259).
;
_refine_ls_abs_structure_Flack 0.11(8)
_refine_ls_extinction_coef 0.00057(12)
_refine_ls_extinction_expression Fc^*^=kFc[1+0.001xFc^2^\l^3^/sin(2\q)]^-1/4^
_refine_ls_extinction_method 'SHELXL-2018/3 (Sheldrick 2018)'
_refine_ls_goodness_of_fit_ref 1.051
_refine_ls_hydrogen_treatment mixed
_refine_ls_matrix_type full
_refine_ls_number_parameters 590
_refine_ls_number_reflns 9142
_refine_ls_number_restraints 0
_refine_ls_restrained_S_all 1.051
_refine_ls_R_factor_all 0.0718
_refine_ls_R_factor_gt 0.0517
_refine_ls_shift/su_max 0.001
_refine_ls_shift/su_mean 0.000
_refine_ls_structure_factor_coef Fsqd
_refine_ls_weighting_details 'w=1/[\s^2^(Fo^2^)+(0.0612P)^2^+1.2463P] where P=(Fo^2^+2Fc^2^)/3'
_refine_ls_weighting_scheme calc
_refine_ls_wR_factor_gt 0.1200
_refine_ls_wR_factor_ref 0.1343
_reflns_Friedel_coverage 0.764
_reflns_Friedel_fraction_full 1.000
_reflns_Friedel_fraction_max 0.951
_reflns_number_gt 7302
_reflns_number_total 9142
_reflns_threshold_expression 'I > 2\s(I)'
_cod_data_source_file d1sc05174a2.cif
_cod_data_source_block 20210325-zwr-1
_cod_depositor_comments
;Adding full bibliography for 1565565--1565567.cif.

 Adding full bibliography for 1565565--1565567.cif.
;
_cod_database_code 1565567
_shelx_shelxl_version_number 2018/3
_shelx_space_group_comment
;
The symmetry employed for this shelxl refinement is uniquely defined
by the following loop, which should always be used as a source of
symmetry information in preference to the above space-group names.
They are only intended as comments.
;
_shelx_estimated_absorpt_t_max 0.957
_shelx_estimated_absorpt_t_min 0.879
_reflns_odcompleteness_completeness 99.98
_reflns_odcompleteness_iscentric 1
_reflns_odcompleteness_theta 66.97
_olex2_refinement_description
;
1. Fixed Uiso
 At 1.2 times of:
  All C(H) groups, All N(H) groups
 At 1.5 times of:
  All C(H,H,H) groups
2.a Aromatic/amide H refined with riding coordinates:
 N41(H41), N63(H63), N23(H23), C27(H27), C36(H36), C8(H8), C2(H2), C5(H5),
 C58(H58), C7(H7), C38(H38), C33(H33), C60(H60), C24(H24), C39(H39), C55(H55),
 C30(H30), C61(H61), C29(H29)
2.b Idealised Me refined as rotating group:
 C22(H22A,H22B,H22C), C47(H47A,H47B,H47C), C54(H54A,H54B,H54C), C15(H15A,H15B,
 H15C), C48(H48A,H48B,H48C), C16(H16A,H16B,H16C), C14(H14A,H14B,H14C), C46(H46A,
 H46B,H46C)
;
_olex2_submission_special_instructions 'No special instructions were received'
_oxdiff_exptl_absorpt_empirical_details
;
Empirical correction (ABSPACK) includes:
- Absorption correction using spherical harmonics
- Frame scaling
;
_oxdiff_exptl_absorpt_empirical_full_max 3.925
_oxdiff_exptl_absorpt_empirical_full_min 0.310

loop_
_space_group_symop_operation_xyz
'x, y, z'
'-x+1/2, -y, z+1/2'
'-x, y+1/2, -z+1/2'
'x+1/2, -y+1/2, -z'

loop_
_atom_site_label
_atom_site_type_symbol
_atom_site_fract_x
_atom_site_fract_y
_atom_site_fract_z
_atom_site_U_iso_or_equiv
_atom_site_adp_type
_atom_site_occupancy
_atom_site_site_symmetry_order
_atom_site_calc_flag
_atom_site_refinement_flags_posn
_atom_site_refinement_flags_adp
_atom_site_refinement_flags_occupancy
_atom_site_disorder_assembly
_atom_site_disorder_group
F18 F 0.9359(2) 0.74999(18) 0.55689(7) 0.0348(5) Uani 1 1 d . . . . .
F50 F 0.8156(2) 0.44765(19) 0.59593(7) 0.0341(5) Uani 1 1 d . . . . .
F20 F 1.0942(2) 0.84369(18) 0.57942(7) 0.0332(5) Uani 1 1 d . . . . .
F19 F 0.9676(2) 0.91282(19) 0.53700(7) 0.0361(6) Uani 1 1 d . . . . .
F52 F 0.7315(2) 0.3227(2) 0.56130(7) 0.0383(6) Uani 1 1 d . . . . .
F51 F 0.6955(2) 0.4902(2) 0.54771(7) 0.0390(6) Uani 1 1 d . . . . .
F64 F 0.1199(2) 0.50271(19) 0.67421(8) 0.0395(6) Uani 1 1 d . . . . .
F32 F 1.3445(2) 1.0172(2) 0.67566(8) 0.0431(6) Uani 1 1 d . . . . .
O53 O 0.9104(3) 0.5049(2) 0.72846(8) 0.0276(6) Uani 1 1 d . . . . .
O21 O 0.5762(3) 1.0024(2) 0.72295(8) 0.0283(6) Uani 1 1 d . . . . .
N41 N 0.5864(3) 0.1903(2) 0.67234(10) 0.0281(7) Uani 1 1 d . . . . .
H41 H 0.559981 0.128247 0.680373 0.034 Uiso 1 1 calc R U . . .
N63 N 0.5749(3) 0.6999(2) 0.63930(10) 0.0296(7) Uani 1 1 d . . . . .
H63 H 0.606003 0.763490 0.643386 0.036 Uiso 1 1 calc R U . . .
N23 N 0.8977(3) 1.1880(2) 0.62021(10) 0.0297(7) Uani 1 1 d . . . . .
H23 H 0.865835 1.252394 0.619938 0.036 Uiso 1 1 calc R U . . .
N1 N 0.9194(3) 0.6886(3) 0.67719(10) 0.0272(7) Uani 1 1 d . . . . .
C35 C 0.6901(4) 0.3513(3) 0.66838(11) 0.0224(8) Uani 1 1 d . . . . .
C4 C 0.8099(4) 0.8443(3) 0.66899(11) 0.0227(7) Uani 1 1 d . . . . .
C34 C 0.6086(4) 0.3375(3) 0.63513(11) 0.0250(8) Uani 1 1 d . . . . .
C17 C 0.9696(4) 0.8504(3) 0.56823(12) 0.0280(8) Uani 1 1 d . . . . .
C37 C 0.8371(4) 0.4184(3) 0.71608(11) 0.0248(8) Uani 1 1 d . . . . .
C9 C 0.8315(4) 0.7574(3) 0.69438(11) 0.0250(8) Uani 1 1 d . . . . .
C27 C 1.1449(4) 0.9977(3) 0.64410(12) 0.0280(8) Uani 1 1 d . . . . .
H27 H 1.160375 0.924073 0.640818 0.034 Uiso 1 1 calc R U . . .
C36 C 0.7719(4) 0.4339(3) 0.68198(11) 0.0240(8) Uani 1 1 d . . . . .
H36 H 0.782028 0.497876 0.668273 0.029 Uiso 1 1 calc R U . . .
C26 C 1.0304(4) 1.0468(3) 0.63043(11) 0.0238(8) Uani 1 1 d . . . . .
C57 C 0.4431(4) 0.5555(3) 0.63882(11) 0.0234(8) Uani 1 1 d . . . . .
C3 C 0.8850(4) 0.8233(3) 0.63519(12) 0.0249(8) Uani 1 1 d . . . . .
C8 C 0.7674(4) 0.7490(3) 0.72912(12) 0.0276(8) Uani 1 1 d . . . . .
H8 H 0.782948 0.690881 0.745406 0.033 Uiso 1 1 calc R U . . .
C40 C 0.6743(4) 0.2563(3) 0.69073(11) 0.0257(8) Uani 1 1 d . . . . .
C6 C 0.6596(4) 0.9180(3) 0.71423(11) 0.0243(8) Uani 1 1 d . . . . .
C2 C 0.9490(4) 0.7275(3) 0.64180(12) 0.0269(8) Uani 1 1 d . . . . .
H2 H 1.004722 0.693959 0.624568 0.032 Uiso 1 1 calc R U . . .
C62 C 0.4563(4) 0.6641(3) 0.65182(12) 0.0268(8) Uani 1 1 d . . . . .
C5 C 0.7222(4) 0.9265(3) 0.67969(12) 0.0248(8) Uani 1 1 d . . . . .
H5 H 0.706985 0.985343 0.663704 0.030 Uiso 1 1 calc R U . . .
C56 C 0.5590(4) 0.5290(3) 0.61878(11) 0.0239(8) Uani 1 1 d . . . . .
C58 C 0.3281(4) 0.4995(3) 0.64705(11) 0.0265(8) Uani 1 1 d . . . . .
H58 H 0.316106 0.427992 0.639480 0.032 Uiso 1 1 calc R U . . .
C10 C 0.8804(4) 0.8941(3) 0.59935(11) 0.0248(8) Uani 1 1 d . . . . .
C25 C 0.9177(4) 1.0099(3) 0.60991(11) 0.0247(8) Uani 1 1 d . . . . .
C7 C 0.6797(4) 0.8293(3) 0.73891(12) 0.0273(8) Uani 1 1 d . . . . .
H7 H 0.634097 0.824736 0.761775 0.033 Uiso 1 1 calc R U . . .
C44 C 0.3821(4) 0.3523(3) 0.56142(12) 0.0311(9) Uani 1 1 d . . . . .
C49 C 0.7065(4) 0.4199(3) 0.57686(12) 0.0303(9) Uani 1 1 d . . . . .
C59 C 0.2346(4) 0.5546(3) 0.66667(12) 0.0285(9) Uani 1 1 d . . . . .
C11 C 0.7471(4) 0.8909(3) 0.58355(12) 0.0283(9) Uani 1 1 d . . . . .
C38 C 0.8245(4) 0.3220(3) 0.73708(12) 0.0292(8) Uani 1 1 d . . . . .
H38 H 0.871594 0.312602 0.759488 0.035 Uiso 1 1 calc R U . . .
C33 C 0.5481(4) 0.2395(3) 0.63933(12) 0.0277(8) Uani 1 1 d . . . . .
H33 H 0.489036 0.210495 0.622045 0.033 Uiso 1 1 calc R U . . .
C42 C 0.5875(4) 0.4175(3) 0.60244(11) 0.0260(8) Uani 1 1 d . . . . .
C60 C 0.2474(4) 0.6607(3) 0.67958(13) 0.0326(9) Uani 1 1 d . . . . .
H60 H 0.180041 0.693603 0.692914 0.039 Uiso 1 1 calc R U . . .
C31 C 1.0127(4) 1.1590(3) 0.63660(12) 0.0271(8) Uani 1 1 d . . . . .
C24 C 0.8415(4) 1.0987(3) 0.60430(13) 0.0300(9) Uani 1 1 d . . . . .
H24 H 0.762464 1.098494 0.591483 0.036 Uiso 1 1 calc R U . . .
C39 C 0.7419(4) 0.2409(3) 0.72449(12) 0.0297(9) Uani 1 1 d . . . . .
H39 H 0.732042 0.177344 0.738464 0.036 Uiso 1 1 calc R U . . .
C12 C 0.6399(4) 0.8845(3) 0.57035(12) 0.0289(9) Uani 1 1 d . . . . .
C22 C 0.4948(4) 0.9926(4) 0.75555(12) 0.0323(9) Uani 1 1 d . . . . .
H22A H 0.442866 0.928408 0.753287 0.049 Uiso 1 1 calc R U . . .
H22B H 0.439224 1.054854 0.757228 0.049 Uiso 1 1 calc R U . . .
H22C H 0.547262 0.988033 0.778147 0.049 Uiso 1 1 calc R U . . .
C55 C 0.6363(4) 0.6199(3) 0.61941(12) 0.0298(9) Uani 1 1 d . . . . .
H55 H 0.717546 0.625833 0.608068 0.036 Uiso 1 1 calc R U . . .
C43 C 0.4764(4) 0.3812(3) 0.57865(12) 0.0292(9) Uani 1 1 d . . . . .
C30 C 1.1033(4) 1.2225(3) 0.65588(12) 0.0333(9) Uani 1 1 d . . . . .
H30 H 1.088666 1.295936 0.659938 0.040 Uiso 1 1 calc R U . . .
C61 C 0.3604(4) 0.7165(3) 0.67248(13) 0.0319(9) Uani 1 1 d . . . . .
H61 H 0.371895 0.786990 0.681245 0.038 Uiso 1 1 calc R U . . .
C13 C 0.5085(4) 0.8809(3) 0.55421(12) 0.0316(9) Uani 1 1 d . . . . .
C28 C 1.2318(4) 1.0628(3) 0.66230(12) 0.0326(9) Uani 1 1 d . . . . .
C47 C 0.2812(5) 0.3594(4) 0.49894(13) 0.0418(11) Uani 1 1 d . . . . .
H47A H 0.293039 0.436554 0.498498 0.063 Uiso 1 1 calc R U . . .
H47B H 0.205100 0.340784 0.484578 0.063 Uiso 1 1 calc R U . . .
H47C H 0.355534 0.324835 0.487814 0.063 Uiso 1 1 calc R U . . .
C54 C 1.0013(4) 0.4878(3) 0.75856(12) 0.0325(9) Uani 1 1 d . . . . .
H54A H 1.058147 0.429170 0.751887 0.049 Uiso 1 1 calc R U . . .
H54B H 0.955739 0.470235 0.781657 0.049 Uiso 1 1 calc R U . . .
H54C H 1.051361 0.552472 0.762393 0.049 Uiso 1 1 calc R U . . .
C45 C 0.2652(4) 0.3216(3) 0.54011(13) 0.0347(10) Uani 1 1 d . . . . .
C29 C 1.2146(4) 1.1738(3) 0.66871(13) 0.0350(10) Uani 1 1 d . . . . .
H29 H 1.277649 1.213763 0.681445 0.042 Uiso 1 1 calc R U . . .
C15 C 0.4147(4) 0.9319(4) 0.58248(14) 0.0433(11) Uani 1 1 d . . . . .
H15A H 0.415316 0.891088 0.605837 0.065 Uiso 1 1 calc R U . . .
H15B H 0.328877 0.931592 0.571871 0.065 Uiso 1 1 calc R U . . .
H15C H 0.440758 1.005101 0.587602 0.065 Uiso 1 1 calc R U . . .
C48 C 0.1476(5) 0.3754(4) 0.55842(14) 0.0426(11) Uani 1 1 d . . . . .
H48A H 0.137833 0.349601 0.584138 0.064 Uiso 1 1 calc R U . . .
H48B H 0.071279 0.357968 0.543974 0.064 Uiso 1 1 calc R U . . .
H48C H 0.159667 0.452486 0.558689 0.064 Uiso 1 1 calc R U . . .
C16 C 0.5057(5) 0.9445(4) 0.51647(15) 0.0458(12) Uani 1 1 d . . . . .
H16A H 0.528899 1.018580 0.521202 0.069 Uiso 1 1 calc R U . . .
H16B H 0.420043 0.941500 0.505759 0.069 Uiso 1 1 calc R U . . .
H16C H 0.566360 0.913072 0.498858 0.069 Uiso 1 1 calc R U . . .
C14 C 0.4675(5) 0.7628(4) 0.54609(15) 0.0456(12) Uani 1 1 d . . . . .
H14A H 0.528808 0.730015 0.528988 0.068 Uiso 1 1 calc R U . . .
H14B H 0.382973 0.762183 0.534612 0.068 Uiso 1 1 calc R U . . .
H14C H 0.465356 0.722902 0.569615 0.068 Uiso 1 1 calc R U . . .
C46 C 0.2487(6) 0.1980(4) 0.54148(17) 0.0533(14) Uani 1 1 d . . . . .
H46A H 0.321995 0.163997 0.529553 0.080 Uiso 1 1 calc R U . . .
H46B H 0.170956 0.177975 0.528144 0.080 Uiso 1 1 calc R U . . .
H46C H 0.242814 0.174781 0.567601 0.080 Uiso 1 1 calc R U . . .
H1 H 0.945(4) 0.626(3) 0.6864(12) 0.023(10) Uiso 1 1 d . . . . .

loop_
_atom_site_aniso_label
_atom_site_aniso_U_11
_atom_site_aniso_U_22
_atom_site_aniso_U_33
_atom_site_aniso_U_23
_atom_site_aniso_U_13
_atom_site_aniso_U_12
F18 0.0350(13) 0.0303(11) 0.0390(13) -0.0101(10) -0.0004(11) -0.0031(10)
F50 0.0222(11) 0.0454(13) 0.0348(13) 0.0045(11) 0.0024(10) 0.0024(10)
F20 0.0216(11) 0.0383(12) 0.0398(14) -0.0047(10) 0.0017(10) 0.0012(9)
F19 0.0388(14) 0.0408(13) 0.0288(13) 0.0045(10) 0.0049(11) 0.0010(11)
F52 0.0388(14) 0.0436(13) 0.0325(14) -0.0040(11) 0.0056(11) 0.0113(11)
F51 0.0384(14) 0.0488(13) 0.0297(13) 0.0138(11) 0.0058(11) 0.0066(12)
F64 0.0250(12) 0.0373(12) 0.0562(16) -0.0032(12) 0.0126(11) -0.0031(10)
F32 0.0279(13) 0.0487(14) 0.0528(16) -0.0004(13) -0.0162(12) -0.0004(11)
O53 0.0250(13) 0.0265(13) 0.0313(15) 0.0028(11) -0.0069(12) -0.0020(11)
O21 0.0263(14) 0.0255(13) 0.0330(15) 0.0020(11) 0.0041(12) 0.0047(11)
N41 0.0303(17) 0.0207(14) 0.0332(18) 0.0014(14) -0.0033(15) -0.0026(13)
N63 0.0261(17) 0.0209(14) 0.042(2) 0.0005(14) -0.0054(16) -0.0029(13)
N23 0.0316(18) 0.0198(14) 0.0375(19) 0.0004(13) 0.0006(16) 0.0029(13)
N1 0.0254(16) 0.0222(15) 0.0340(19) 0.0036(14) 0.0005(15) 0.0039(13)
C35 0.0229(17) 0.0196(16) 0.0248(19) 0.0020(14) 0.0003(15) 0.0034(14)
C4 0.0228(17) 0.0215(15) 0.0239(19) -0.0008(15) -0.0014(16) -0.0016(14)
C34 0.0225(18) 0.0219(16) 0.031(2) 0.0002(15) 0.0007(16) 0.0036(14)
C17 0.0220(18) 0.0299(18) 0.032(2) 0.0004(16) -0.0015(17) -0.0007(15)
C37 0.0251(19) 0.0210(17) 0.028(2) 0.0005(15) 0.0000(16) 0.0003(14)
C9 0.0231(18) 0.0229(17) 0.029(2) -0.0011(15) -0.0012(16) -0.0008(15)
C27 0.0240(19) 0.0283(18) 0.032(2) -0.0008(17) -0.0015(16) -0.0007(15)
C36 0.0237(19) 0.0227(16) 0.026(2) 0.0002(15) 0.0022(16) 0.0005(14)
C26 0.0204(17) 0.0240(17) 0.027(2) 0.0002(15) 0.0025(16) -0.0020(14)
C57 0.0235(19) 0.0223(16) 0.0245(19) 0.0017(15) -0.0011(16) 0.0000(14)
C3 0.0215(18) 0.0217(16) 0.032(2) 0.0009(16) -0.0019(16) -0.0016(14)
C8 0.027(2) 0.0243(17) 0.031(2) 0.0056(16) -0.0020(17) -0.0010(15)
C40 0.0276(19) 0.0228(17) 0.027(2) -0.0005(15) -0.0011(16) 0.0019(15)
C6 0.0203(17) 0.0226(17) 0.030(2) -0.0001(15) -0.0012(16) 0.0020(14)
C2 0.025(2) 0.0253(17) 0.030(2) -0.0009(16) 0.0006(17) -0.0002(15)
C62 0.0270(19) 0.0213(16) 0.032(2) 0.0012(16) -0.0016(17) 0.0027(15)
C5 0.0237(18) 0.0230(16) 0.028(2) 0.0020(15) -0.0012(16) 0.0008(14)
C56 0.0205(18) 0.0234(17) 0.028(2) 0.0030(15) -0.0019(16) 0.0028(14)
C58 0.0265(19) 0.0227(16) 0.030(2) -0.0003(16) 0.0001(16) 0.0002(15)
C10 0.0194(17) 0.0280(18) 0.027(2) 0.0000(16) 0.0012(16) -0.0005(14)
C25 0.0206(17) 0.0234(17) 0.030(2) 0.0018(15) 0.0004(16) 0.0011(14)
C7 0.0277(19) 0.0272(18) 0.027(2) 0.0035(16) 0.0013(17) -0.0006(16)
C44 0.036(2) 0.0282(18) 0.029(2) -0.0013(17) -0.0008(19) 0.0027(17)
C49 0.028(2) 0.035(2) 0.028(2) -0.0005(18) -0.0024(18) 0.0034(16)
C59 0.0213(18) 0.0306(18) 0.033(2) -0.0002(16) 0.0008(17) -0.0006(15)
C11 0.026(2) 0.0298(18) 0.029(2) 0.0037(16) 0.0011(17) -0.0032(16)
C38 0.032(2) 0.0284(18) 0.028(2) 0.0041(17) -0.0024(18) 0.0014(17)
C33 0.026(2) 0.0249(17) 0.033(2) -0.0014(16) -0.0044(17) 0.0030(15)
C42 0.0229(19) 0.0294(19) 0.026(2) 0.0017(16) 0.0014(17) 0.0021(15)
C60 0.031(2) 0.0330(19) 0.034(2) -0.0075(18) 0.0011(18) 0.0040(17)
C31 0.0266(19) 0.0242(17) 0.031(2) -0.0015(16) 0.0020(17) -0.0027(15)
C24 0.0235(19) 0.0292(19) 0.037(2) 0.0031(17) 0.0001(18) -0.0024(15)
C39 0.034(2) 0.0246(17) 0.031(2) 0.0061(16) -0.0009(18) -0.0014(16)
C12 0.025(2) 0.0307(19) 0.031(2) 0.0022(16) -0.0004(17) -0.0021(16)
C22 0.034(2) 0.034(2) 0.029(2) -0.0003(18) 0.0081(18) 0.0032(17)
C55 0.0207(18) 0.0268(18) 0.042(2) 0.0053(17) -0.0018(17) 0.0010(15)
C43 0.031(2) 0.0258(18) 0.030(2) 0.0003(16) 0.0001(18) 0.0045(16)
C30 0.038(2) 0.0269(19) 0.035(2) -0.0025(17) 0.003(2) -0.0059(17)
C61 0.035(2) 0.0230(18) 0.037(2) -0.0067(17) -0.0073(19) 0.0068(16)
C13 0.023(2) 0.036(2) 0.035(2) 0.0039(18) -0.0042(18) -0.0059(16)
C28 0.024(2) 0.042(2) 0.032(2) -0.0010(18) -0.0047(18) -0.0010(17)
C47 0.041(3) 0.048(2) 0.037(3) -0.004(2) -0.006(2) 0.006(2)
C54 0.029(2) 0.034(2) 0.034(2) 0.0013(18) -0.0069(18) 0.0003(17)
C45 0.034(2) 0.032(2) 0.038(2) -0.0004(18) -0.011(2) -0.0015(17)
C29 0.033(2) 0.037(2) 0.035(2) -0.0045(19) -0.0021(19) -0.0124(18)
C15 0.025(2) 0.054(3) 0.051(3) 0.006(2) -0.004(2) 0.005(2)
C48 0.036(2) 0.055(3) 0.037(3) 0.009(2) -0.002(2) 0.001(2)
C16 0.033(2) 0.057(3) 0.048(3) 0.015(2) -0.012(2) -0.010(2)
C14 0.040(3) 0.045(2) 0.051(3) 0.008(2) -0.016(2) -0.010(2)
C46 0.059(3) 0.036(2) 0.064(4) 0.000(2) -0.024(3) -0.003(2)

loop_
_atom_type_symbol
_atom_type_description
_atom_type_scat_dispersion_real
_atom_type_scat_dispersion_imag
_atom_type_scat_source
C C 0.0181 0.0091 'International Tables Vol C Tables 4.2.6.8 and 6.1.1.4'
H H 0.0000 0.0000 'International Tables Vol C Tables 4.2.6.8 and 6.1.1.4'
F F 0.0727 0.0534 'International Tables Vol C Tables 4.2.6.8 and 6.1.1.4'
N N 0.0311 0.0180 'International Tables Vol C Tables 4.2.6.8 and 6.1.1.4'
O O 0.0492 0.0322 'International Tables Vol C Tables 4.2.6.8 and 6.1.1.4'

loop_
_geom_angle_atom_site_label_1
_geom_angle_atom_site_label_2
_geom_angle_atom_site_label_3
_geom_angle
_geom_angle_site_symmetry_1
_geom_angle_site_symmetry_3
_geom_angle_publ_flag
C37 O53 C54 118.5(3) . . ?
C6 O21 C22 118.6(3) . . ?
C40 N41 H41 125.6 . . ?
C33 N41 H41 125.6 . . ?
C33 N41 C40 108.8(3) . . ?
C62 N63 H63 125.0 . . ?
C55 N63 H63 125.0 . . ?
C55 N63 C62 110.1(3) . . ?
C31 N23 H23 125.4 . . ?
C31 N23 C24 109.2(3) . . ?
C24 N23 H23 125.4 . . ?
C9 N1 H1 125(3) . . ?
C2 N1 C9 109.0(3) . . ?
C2 N1 H1 125(3) . . ?
C36 C35 C34 135.0(3) . . ?
C36 C35 C40 118.8(3) . . ?
C40 C35 C34 106.2(3) . . ?
C9 C4 C3 107.2(3) . . ?
C5 C4 C9 118.8(4) . . ?
C5 C4 C3 133.9(3) . . ?
C35 C34 C42 127.5(3) . . ?
C33 C34 C35 106.5(3) . . ?
C33 C34 C42 126.0(4) . . ?
F18 C17 C10 112.4(3) . . ?
F20 C17 F18 106.0(3) . . ?
F20 C17 C10 112.9(3) . . ?
F19 C17 F18 106.6(3) . . ?
F19 C17 F20 106.7(3) . . ?
F19 C17 C10 111.8(3) . . ?
O53 C37 C36 115.5(3) . . ?
O53 C37 C38 122.9(3) . . ?
C36 C37 C38 121.6(4) . . ?
N1 C9 C4 107.3(3) . . ?
N1 C9 C8 130.4(4) . . ?
C8 C9 C4 122.2(4) . . ?
C26 C27 H27 121.4 . . ?
C28 C27 H27 121.4 . . ?
C28 C27 C26 117.1(4) . . ?
C35 C36 H36 120.5 . . ?
C37 C36 C35 118.9(3) . . ?
C37 C36 H36 120.5 . . ?
C27 C26 C25 135.1(3) . . ?
C27 C26 C31 118.5(4) . . ?
C31 C26 C25 106.4(3) . . ?
C62 C57 C56 107.1(3) . . ?
C58 C57 C62 118.7(3) . . ?
C58 C57 C56 134.2(3) . . ?
C4 C3 C10 123.7(3) . . ?
C2 C3 C4 106.0(3) . . ?
C2 C3 C10 130.1(4) . . ?
C9 C8 H8 120.9 . . ?
C7 C8 C9 118.3(4) . . ?
C7 C8 H8 120.9 . . ?
N41 C40 C35 107.9(3) . . ?
N41 C40 C39 130.4(3) . . ?
C39 C40 C35 121.7(4) . . ?
O21 C6 C7 122.7(3) . . ?
C5 C6 O21 115.3(3) . . ?
C5 C6 C7 122.0(3) . . ?
N1 C2 C3 110.4(4) . . ?
N1 C2 H2 124.8 . . ?
C3 C2 H2 124.8 . . ?
N63 C62 C57 106.7(3) . . ?
N63 C62 C61 130.7(3) . . ?
C61 C62 C57 122.6(4) . . ?
C4 C5 H5 120.7 . . ?
C6 C5 C4 118.6(3) . . ?
C6 C5 H5 120.7 . . ?
C57 C56 C42 123.8(3) . . ?
C55 C56 C57 106.9(3) . . ?
C55 C56 C42 129.2(4) . . ?
C57 C58 H58 121.5 . . ?
C59 C58 C57 117.0(3) . . ?
C59 C58 H58 121.5 . . ?
C17 C10 C3 111.4(3) . . ?
C17 C10 C25 110.7(3) . . ?
C25 C10 C3 109.2(3) . . ?
C11 C10 C17 106.5(3) . . ?
C11 C10 C3 108.6(3) . . ?
C11 C10 C25 110.4(3) . . ?
C26 C25 C10 128.3(3) . . ?
C24 C25 C26 106.4(3) . . ?
C24 C25 C10 125.0(3) . . ?
C8 C7 C6 120.0(4) . . ?
C8 C7 H7 120.0 . . ?
C6 C7 H7 120.0 . . ?
C43 C44 C45 177.7(4) . . ?
F50 C49 C42 112.7(3) . . ?
F52 C49 F50 105.5(3) . . ?
F52 C49 C42 112.1(3) . . ?
F51 C49 F50 106.4(3) . . ?
F51 C49 F52 106.6(3) . . ?
F51 C49 C42 113.1(3) . . ?
F64 C59 C60 117.3(4) . . ?
C58 C59 F64 118.3(3) . . ?
C58 C59 C60 124.4(4) . . ?
C12 C11 C10 177.6(4) . . ?
C37 C38 H38 119.9 . . ?
C39 C38 C37 120.2(4) . . ?
C39 C38 H38 119.9 . . ?
N41 C33 C34 110.7(4) . . ?
N41 C33 H33 124.7 . . ?
C34 C33 H33 124.7 . . ?
C56 C42 C34 109.4(3) . . ?
C49 C42 C34 109.9(3) . . ?
C49 C42 C56 111.1(3) . . ?
C43 C42 C34 109.5(3) . . ?
C43 C42 C56 109.6(3) . . ?
C43 C42 C49 107.4(3) . . ?
C59 C60 H60 120.2 . . ?
C61 C60 C59 119.5(4) . . ?
C61 C60 H60 120.2 . . ?
N23 C31 C26 107.8(3) . . ?
N23 C31 C30 129.7(4) . . ?
C30 C31 C26 122.6(4) . . ?
N23 C24 H24 124.9 . . ?
C25 C24 N23 110.3(4) . . ?
C25 C24 H24 124.9 . . ?
C40 C39 C38 118.8(4) . . ?
C40 C39 H39 120.6 . . ?
C38 C39 H39 120.6 . . ?
C11 C12 C13 178.0(4) . . ?
O21 C22 H22A 109.5 . . ?
O21 C22 H22B 109.5 . . ?
O21 C22 H22C 109.5 . . ?
H22A C22 H22B 109.5 . . ?
H22A C22 H22C 109.5 . . ?
H22B C22 H22C 109.5 . . ?
N63 C55 C56 109.3(4) . . ?
N63 C55 H55 125.4 . . ?
C56 C55 H55 125.4 . . ?
C44 C43 C42 176.0(4) . . ?
C31 C30 H30 120.9 . . ?
C29 C30 C31 118.2(4) . . ?
C29 C30 H30 120.9 . . ?
C62 C61 H61 121.2 . . ?
C60 C61 C62 117.7(3) . . ?
C60 C61 H61 121.2 . . ?
C12 C13 C15 108.9(4) . . ?
C12 C13 C16 109.4(4) . . ?
C12 C13 C14 110.6(4) . . ?
C15 C13 C16 109.7(4) . . ?
C15 C13 C14 109.7(4) . . ?
C16 C13 C14 108.6(4) . . ?
F32 C28 C29 117.0(4) . . ?
C27 C28 F32 118.3(4) . . ?
C27 C28 C29 124.7(4) . . ?
H47A C47 H47B 109.5 . . ?
H47A C47 H47C 109.5 . . ?
H47B C47 H47C 109.5 . . ?
C45 C47 H47A 109.5 . . ?
C45 C47 H47B 109.5 . . ?
C45 C47 H47C 109.5 . . ?
O53 C54 H54A 109.5 . . ?
O53 C54 H54B 109.5 . . ?
O53 C54 H54C 109.5 . . ?
H54A C54 H54B 109.5 . . ?
H54A C54 H54C 109.5 . . ?
H54B C54 H54C 109.5 . . ?
C44 C45 C47 108.2(4) . . ?
C44 C45 C48 109.1(4) . . ?
C44 C45 C46 109.4(4) . . ?
C47 C45 C48 110.5(4) . . ?
C47 C45 C46 110.3(4) . . ?
C48 C45 C46 109.4(4) . . ?
C30 C29 C28 118.9(4) . . ?
C30 C29 H29 120.6 . . ?
C28 C29 H29 120.6 . . ?
C13 C15 H15A 109.5 . . ?
C13 C15 H15B 109.5 . . ?
C13 C15 H15C 109.5 . . ?
H15A C15 H15B 109.5 . . ?
H15A C15 H15C 109.5 . . ?
H15B C15 H15C 109.5 . . ?
C45 C48 H48A 109.5 . . ?
C45 C48 H48B 109.5 . . ?
C45 C48 H48C 109.5 . . ?
H48A C48 H48B 109.5 . . ?
H48A C48 H48C 109.5 . . ?
H48B C48 H48C 109.5 . . ?
C13 C16 H16A 109.5 . . ?
C13 C16 H16B 109.5 . . ?
C13 C16 H16C 109.5 . . ?
H16A C16 H16B 109.5 . . ?
H16A C16 H16C 109.5 . . ?
H16B C16 H16C 109.5 . . ?
C13 C14 H14A 109.5 . . ?
C13 C14 H14B 109.5 . . ?
C13 C14 H14C 109.5 . . ?
H14A C14 H14B 109.5 . . ?
H14A C14 H14C 109.5 . . ?
H14B C14 H14C 109.5 . . ?
C45 C46 H46A 109.5 . . ?
C45 C46 H46B 109.5 . . ?
C45 C46 H46C 109.5 . . ?
H46A C46 H46B 109.5 . . ?
H46A C46 H46C 109.5 . . ?
H46B C46 H46C 109.5 . . ?

loop_
_geom_bond_atom_site_label_1
_geom_bond_atom_site_label_2
_geom_bond_distance
_geom_bond_site_symmetry_2
_geom_bond_publ_flag
F18 C17 1.347(4) . ?
F50 C49 1.352(5) . ?
F20 C17 1.346(4) . ?
F19 C17 1.338(5) . ?
F52 C49 1.344(5) . ?
F51 C49 1.344(5) . ?
F64 C59 1.371(4) . ?
F32 C28 1.373(5) . ?
O53 C37 1.378(4) . ?
O53 C54 1.426(5) . ?
O21 C6 1.386(4) . ?
O21 C22 1.422(5) . ?
N41 H41 0.8600 . ?
N41 C40 1.378(5) . ?
N41 C33 1.364(5) . ?
N63 H63 0.8600 . ?
N63 C62 1.372(5) . ?
N63 C55 1.364(5) . ?
N23 H23 0.8600 . ?
N23 C31 1.365(5) . ?
N23 C24 1.365(5) . ?
N1 C9 1.380(5) . ?
N1 C2 1.363(5) . ?
N1 H1 0.88(4) . ?
C35 C34 1.446(5) . ?
C35 C36 1.406(5) . ?
C35 C40 1.420(5) . ?
C4 C9 1.411(5) . ?
C4 C3 1.437(5) . ?
C4 C5 1.411(5) . ?
C34 C33 1.369(5) . ?
C34 C42 1.527(5) . ?
C17 C10 1.524(6) . ?
C37 C36 1.383(6) . ?
C37 C38 1.404(5) . ?
C9 C8 1.388(6) . ?
C27 H27 0.9300 . ?
C27 C26 1.410(5) . ?
C27 C28 1.362(6) . ?
C36 H36 0.9300 . ?
C26 C25 1.441(5) . ?
C26 C31 1.415(5) . ?
C57 C62 1.422(5) . ?
C57 C56 1.423(5) . ?
C57 C58 1.403(5) . ?
C3 C2 1.375(5) . ?
C3 C10 1.529(5) . ?
C8 H8 0.9300 . ?
C8 C7 1.385(6) . ?
C40 C39 1.385(6) . ?
C6 C5 1.374(6) . ?
C6 C7 1.410(5) . ?
C2 H2 0.9300 . ?
C62 C61 1.386(6) . ?
C5 H5 0.9300 . ?
C56 C42 1.520(5) . ?
C56 C55 1.376(5) . ?
C58 H58 0.9300 . ?
C58 C59 1.365(5) . ?
C10 C25 1.525(5) . ?
C10 C11 1.483(5) . ?
C25 C24 1.364(5) . ?
C7 H7 0.9300 . ?
C44 C43 1.198(6) . ?
C44 C45 1.467(6) . ?
C49 C42 1.519(5) . ?
C59 C60 1.392(5) . ?
C11 C12 1.200(6) . ?
C38 H38 0.9300 . ?
C38 C39 1.387(6) . ?
C33 H33 0.9300 . ?
C42 C43 1.485(6) . ?
C60 H60 0.9300 . ?
C60 C61 1.376(6) . ?
C31 C30 1.393(6) . ?
C24 H24 0.9300 . ?
C39 H39 0.9300 . ?
C12 C13 1.468(6) . ?
C22 H22A 0.9600 . ?
C22 H22B 0.9600 . ?
C22 H22C 0.9600 . ?
C55 H55 0.9300 . ?
C30 H30 0.9300 . ?
C30 C29 1.372(6) . ?
C61 H61 0.9300 . ?
C13 C15 1.520(6) . ?
C13 C16 1.537(6) . ?
C13 C14 1.545(6) . ?
C28 C29 1.400(6) . ?
C47 H47A 0.9600 . ?
C47 H47B 0.9600 . ?
C47 H47C 0.9600 . ?
C47 C45 1.524(7) . ?
C54 H54A 0.9600 . ?
C54 H54B 0.9600 . ?
C54 H54C 0.9600 . ?
C45 C48 1.524(7) . ?
C45 C46 1.536(6) . ?
C29 H29 0.9300 . ?
C15 H15A 0.9600 . ?
C15 H15B 0.9600 . ?
C15 H15C 0.9600 . ?
C48 H48A 0.9600 . ?
C48 H48B 0.9600 . ?
C48 H48C 0.9600 . ?
C16 H16A 0.9600 . ?
C16 H16B 0.9600 . ?
C16 H16C 0.9600 . ?
C14 H14A 0.9600 . ?
C14 H14B 0.9600 . ?
C14 H14C 0.9600 . ?
C46 H46A 0.9600 . ?
C46 H46B 0.9600 . ?
C46 H46C 0.9600 . ?

loop_
_geom_torsion_atom_site_label_1
_geom_torsion_atom_site_label_2
_geom_torsion_atom_site_label_3
_geom_torsion_atom_site_label_4
_geom_torsion
_geom_torsion_site_symmetry_1
_geom_torsion_site_symmetry_2
_geom_torsion_site_symmetry_3
_geom_torsion_site_symmetry_4
_geom_torsion_publ_flag
F18 C17 C10 C3 61.2(4) . . . . ?
F18 C17 C10 C25 -177.1(3) . . . . ?
F18 C17 C10 C11 -57.1(4) . . . . ?
F50 C49 C42 C34 -58.3(4) . . . . ?
F50 C49 C42 C56 62.8(4) . . . . ?
F50 C49 C42 C43 -177.4(3) . . . . ?
F20 C17 C10 C3 -58.7(4) . . . . ?
F20 C17 C10 C25 63.0(4) . . . . ?
F20 C17 C10 C11 -177.0(3) . . . . ?
F19 C17 C10 C3 -179.0(3) . . . . ?
F19 C17 C10 C25 -57.3(4) . . . . ?
F19 C17 C10 C11 62.7(4) . . . . ?
F52 C49 C42 C34 60.5(4) . . . . ?
F52 C49 C42 C56 -178.4(3) . . . . ?
F52 C49 C42 C43 -58.6(4) . . . . ?
F51 C49 C42 C34 -179.0(3) . . . . ?
F51 C49 C42 C56 -57.9(4) . . . . ?
F51 C49 C42 C43 61.9(4) . . . . ?
F64 C59 C60 C61 -179.5(4) . . . . ?
F32 C28 C29 C30 -179.9(4) . . . . ?
O53 C37 C36 C35 -176.9(3) . . . . ?
O53 C37 C38 C39 175.3(4) . . . . ?
O21 C6 C5 C4 179.3(3) . . . . ?
O21 C6 C7 C8 -178.0(4) . . . . ?
N41 C40 C39 C38 -179.2(4) . . . . ?
N63 C62 C61 C60 177.2(4) . . . . ?
N23 C31 C30 C29 -177.8(4) . . . . ?
N1 C9 C8 C7 -177.8(4) . . . . ?
C35 C34 C33 N41 -0.7(4) . . . . ?
C35 C34 C42 C56 -48.1(5) . . . . ?
C35 C34 C42 C49 74.1(5) . . . . ?
C35 C34 C42 C43 -168.2(4) . . . . ?
C35 C40 C39 C38 1.6(6) . . . . ?
C4 C9 C8 C7 -0.2(6) . . . . ?
C4 C3 C2 N1 -0.4(4) . . . . ?
C4 C3 C10 C17 -179.4(3) . . . . ?
C4 C3 C10 C25 58.1(5) . . . . ?
C4 C3 C10 C11 -62.4(5) . . . . ?
C34 C35 C36 C37 -179.9(4) . . . . ?
C34 C35 C40 N41 -1.2(4) . . . . ?
C34 C35 C40 C39 178.2(4) . . . . ?
C17 C10 C25 C26 -71.1(5) . . . . ?
C17 C10 C25 C24 115.3(4) . . . . ?
C37 C38 C39 C40 1.0(6) . . . . ?
C9 N1 C2 C3 1.6(4) . . . . ?
C9 C4 C3 C2 -0.9(4) . . . . ?
C9 C4 C3 C10 175.2(3) . . . . ?
C9 C4 C5 C6 -1.0(5) . . . . ?
C9 C8 C7 C6 -1.4(6) . . . . ?
C27 C26 C25 C10 7.0(7) . . . . ?
C27 C26 C25 C24 -178.5(4) . . . . ?
C27 C26 C31 N23 178.6(3) . . . . ?
C27 C26 C31 C30 -0.5(6) . . . . ?
C27 C28 C29 C30 -0.3(7) . . . . ?
C36 C35 C34 C33 -177.3(4) . . . . ?
C36 C35 C34 C42 0.0(7) . . . . ?
C36 C35 C40 N41 177.5(3) . . . . ?
C36 C35 C40 C39 -3.1(6) . . . . ?
C36 C37 C38 C39 -2.2(6) . . . . ?
C26 C27 C28 F32 -179.6(4) . . . . ?
C26 C27 C28 C29 0.8(7) . . . . ?
C26 C25 C24 N23 -0.7(5) . . . . ?
C26 C31 C30 C29 1.1(6) . . . . ?
C57 C62 C61 C60 -1.6(6) . . . . ?
C57 C56 C42 C34 -68.6(5) . . . . ?
C57 C56 C42 C49 169.9(4) . . . . ?
C57 C56 C42 C43 51.5(5) . . . . ?
C57 C56 C55 N63 1.0(5) . . . . ?
C57 C58 C59 F64 178.3(3) . . . . ?
C57 C58 C59 C60 -1.5(6) . . . . ?
C3 C4 C9 N1 1.9(4) . . . . ?
C3 C4 C9 C8 -176.2(4) . . . . ?
C3 C4 C5 C6 175.9(4) . . . . ?
C3 C10 C25 C26 51.9(5) . . . . ?
C3 C10 C25 C24 -121.7(4) . . . . ?
C40 N41 C33 C34 0.0(5) . . . . ?
C40 C35 C34 C33 1.1(4) . . . . ?
C40 C35 C34 C42 178.4(4) . . . . ?
C40 C35 C36 C37 1.9(5) . . . . ?
C2 N1 C9 C4 -2.1(4) . . . . ?
C2 N1 C9 C8 175.8(4) . . . . ?
C2 C3 C10 C17 -4.3(6) . . . . ?
C2 C3 C10 C25 -126.8(4) . . . . ?
C2 C3 C10 C11 112.7(4) . . . . ?
C62 N63 C55 C56 -0.5(5) . . . . ?
C62 C57 C56 C42 176.0(3) . . . . ?
C62 C57 C56 C55 -1.1(4) . . . . ?
C62 C57 C58 C59 1.2(6) . . . . ?
C5 C4 C9 N1 179.5(3) . . . . ?
C5 C4 C9 C8 1.4(6) . . . . ?
C5 C4 C3 C2 -178.1(4) . . . . ?
C5 C4 C3 C10 -2.0(7) . . . . ?
C5 C6 C7 C8 1.9(6) . . . . ?
C56 C57 C62 N63 0.8(4) . . . . ?
C56 C57 C62 C61 179.8(4) . . . . ?
C56 C57 C58 C59 -178.1(4) . . . . ?
C58 C57 C62 N63 -178.7(3) . . . . ?
C58 C57 C62 C61 0.4(6) . . . . ?
C58 C57 C56 C42 -4.7(7) . . . . ?
C58 C57 C56 C55 178.2(4) . . . . ?
C58 C59 C60 C61 0.3(7) . . . . ?
C10 C3 C2 N1 -176.1(4) . . . . ?
C10 C25 C24 N23 174.1(4) . . . . ?
C25 C26 C31 N23 -1.0(4) . . . . ?
C25 C26 C31 C30 179.8(4) . . . . ?
C7 C6 C5 C4 -0.6(6) . . . . ?
C59 C60 C61 C62 1.3(6) . . . . ?
C11 C10 C25 C26 171.3(4) . . . . ?
C11 C10 C25 C24 -2.4(6) . . . . ?
C38 C37 C36 C35 0.7(6) . . . . ?
C33 N41 C40 C35 0.8(4) . . . . ?
C33 N41 C40 C39 -178.5(4) . . . . ?
C33 C34 C42 C56 128.7(4) . . . . ?
C33 C34 C42 C49 -109.1(4) . . . . ?
C33 C34 C42 C43 8.6(5) . . . . ?
C42 C34 C33 N41 -178.1(3) . . . . ?
C42 C56 C55 N63 -175.9(4) . . . . ?
C31 N23 C24 C25 0.0(5) . . . . ?
C31 C26 C25 C10 -173.5(4) . . . . ?
C31 C26 C25 C24 1.1(4) . . . . ?
C31 C30 C29 C28 -0.7(6) . . . . ?
C24 N23 C31 C26 0.6(5) . . . . ?
C24 N23 C31 C30 179.7(4) . . . . ?
C22 O21 C6 C5 171.5(3) . . . . ?
C22 O21 C6 C7 -8.6(5) . . . . ?
C55 N63 C62 C57 -0.2(4) . . . . ?
C55 N63 C62 C61 -179.1(4) . . . . ?
C55 C56 C42 C34 107.8(5) . . . . ?
C55 C56 C42 C49 -13.7(6) . . . . ?
C55 C56 C42 C43 -132.1(4) . . . . ?
C28 C27 C26 C25 179.1(4) . . . . ?
C28 C27 C26 C31 -0.4(6) . . . . ?
C54 O53 C37 C36 -166.8(3) . . . . ?
C54 O53 C37 C38 15.7(5) . . . . ?
